data_1548997
loop_
_publ_author_name
'Das, Pulakesh'
'Gondo, Satoshi'
'Nagender, Punna'
'Uno, Hiroto'
'Tokunaga, Etsuko'
'Shibata, Norio'

_publ_section_title
;
 Access to benzo-fused nine-membered heterocyclic alkenes with a
 trifluoromethyl carbinol moiety <i>via</i> a double decarboxylative
 formal ring-expansion process under palladium catalysis.
;
_journal_issue 13
_journal_name_full 'Chemical science'
_journal_page_first 3276
_journal_page_last 3281
_journal_paper_doi 10.1039/c7sc05447e
_journal_volume 9
_journal_year 2018
_chemical_formula_moiety 'C25 H22 F3 N O3 S'
_chemical_formula_sum 'C25 H22 F3 N O3 S'
_chemical_formula_weight 473.51
_space_group_IT_number 61
_space_group_name_Hall '-P 2ac 2ab'
_space_group_name_H-M_alt 'P b c a'
_symmetry_cell_setting orthorhombic
_symmetry_Int_Tables_number 61
_symmetry_space_group_name_Hall '-P 2ac 2ab'
_symmetry_space_group_name_H-M 'P b c a'
_atom_sites_solution_hydrogens geom
_atom_sites_solution_primary direct
_atom_sites_solution_secondary difmap
_audit_update_record
;
2017-09-16 deposited with the CCDC.
2018-02-19 downloaded from the CCDC.
;
_cell_angle_alpha 90.0000
_cell_angle_beta 90.0000
_cell_angle_gamma 90.0000
_cell_formula_units_Z 8
_cell_length_a 16.8152(3)
_cell_length_b 15.0512(3)
_cell_length_c 17.5637(4)
_cell_measurement_reflns_used 34842
_cell_measurement_temperature 173
_cell_measurement_theta_max 27.43
_cell_measurement_theta_min 3.01
_cell_volume 4445.18(16)
_computing_cell_refinement 'RAPID AUTO'
_computing_data_collection 'RAPID AUTO (Rigaku, ????)'
_computing_data_reduction 'RAPID AUTO'
_computing_molecular_graphics 'CrystalStructure 4.0'
_computing_publication_material 'CrystalStructure 4.0 (Rigaku, 2010)'
_computing_structure_refinement 'SHELXL97 (Sheldrick, 2008)'
_computing_structure_solution 'SIR2004 (Burla, et al., 2005)'
_diffrn_ambient_temperature 173
_diffrn_detector_area_resol_mean 10.000
_diffrn_measured_fraction_theta_full 0.998
_diffrn_measured_fraction_theta_max 0.998
_diffrn_measurement_device_type 'Rigaku R-AXIS RAPID'
_diffrn_measurement_method \w
_diffrn_radiation_type 'Mo K\a'
_diffrn_radiation_wavelength 0.71075
_diffrn_reflns_av_R_equivalents 0.0274
_diffrn_reflns_limit_h_max 21
_diffrn_reflns_limit_h_min -21
_diffrn_reflns_limit_k_max 19
_diffrn_reflns_limit_k_min -19
_diffrn_reflns_limit_l_max 22
_diffrn_reflns_limit_l_min -22
_diffrn_reflns_number 40949
_diffrn_reflns_theta_full 27.43
_diffrn_reflns_theta_max 27.43
_diffrn_standards_number 0
_exptl_absorpt_coefficient_mu 0.199
_exptl_absorpt_correction_T_max 0.961
_exptl_absorpt_correction_T_min 0.879
_exptl_absorpt_correction_type multi-scan
_exptl_absorpt_process_details 'ABSCOR (Rigaku, 1995)'
_exptl_crystal_colour colorless
_exptl_crystal_density_diffrn 1.415
_exptl_crystal_density_method 'not measured'
_exptl_crystal_description block
_exptl_crystal_F_000 1968.00
_exptl_crystal_size_max 0.200
_exptl_crystal_size_mid 0.200
_exptl_crystal_size_min 0.200
_refine_diff_density_max 0.370
_refine_diff_density_min -0.440
_refine_ls_extinction_method none
_refine_ls_goodness_of_fit_ref 1.135
_refine_ls_hydrogen_treatment constr
_refine_ls_number_parameters 298
_refine_ls_number_reflns 5057
_refine_ls_number_restraints 0
_refine_ls_R_factor_gt 0.0447
_refine_ls_shift/su_max 0.001
_refine_ls_structure_factor_coef Fsqd
_refine_ls_weighting_details 'w = 1/[\s^2^(Fo^2^)+(0.0607P)^2^+1.7845P] where P=(Fo^2^+2Fc^2^)/3'
_refine_ls_weighting_scheme calc
_refine_ls_wR_factor_ref 0.1214
_reflns_number_gt 4162
_reflns_number_total 5057
_reflns_threshold_expression F^2^>2.0\s(F^2^)
_cod_data_source_file c7sc05447e2.cif
_cod_data_source_block 170512plakesh1
_cod_depositor_comments 'Adding full bibliography for 1548996--1548999.cif.'
_cod_database_code 1548997

loop_
_symmetry_equiv_pos_site_id
_symmetry_equiv_pos_as_xyz
1 +X,+Y,+Z
2 1/2-X,1/2+Y,+Z
3 +X,1/2-Y,1/2+Z
4 1/2-X,-Y,1/2+Z
5 -X,-Y,-Z
6 1/2+X,1/2-Y,-Z
7 -X,1/2+Y,1/2-Z
8 1/2+X,+Y,1/2-Z

loop_
_atom_site_label
_atom_site_type_symbol
_atom_site_fract_x
_atom_site_fract_y
_atom_site_fract_z
_atom_site_U_iso_or_equiv
_atom_site_adp_type
_atom_site_occupancy
_atom_site_symmetry_multiplicity
_atom_site_calc_flag
_atom_site_refinement_flags
S1 S 0.97395(2) 0.35773(3) 0.62935(2) 0.02474(12) Uani 1.0 8 d .
F1 F 1.00103(9) 0.23075(9) 0.86068(9) 0.0601(4) Uani 1.0 8 d .
F2 F 0.98394(8) 0.30171(10) 0.96563(8) 0.0557(4) Uani 1.0 8 d .
F3 F 1.09486(8) 0.31215(10) 0.90626(8) 0.0560(4) Uani 1.0 8 d .
O1 O 0.99959(7) 0.46062(8) 0.89755(7) 0.0299(3) Uani 1.0 8 d .
O2 O 0.97540(7) 0.27108(9) 0.66281(7) 0.0334(3) Uani 1.0 8 d .
O3 O 1.04478(7) 0.39591(9) 0.59749(7) 0.0334(3) Uani 1.0 8 d .
N1 N 0.94520(8) 0.42726(10) 0.69590(8) 0.0246(3) Uani 1.0 8 d .
C1 C 0.88236(9) 0.40262(11) 0.74789(10) 0.0249(4) Uani 1.0 8 d .
C2 C 0.80311(10) 0.40835(12) 0.72465(11) 0.0306(4) Uani 1.0 8 d .
C3 C 0.74258(11) 0.38713(13) 0.77538(12) 0.0351(5) Uani 1.0 8 d .
C4 C 0.76093(11) 0.36196(13) 0.84908(12) 0.0367(5) Uani 1.0 8 d .
C5 C 0.83953(11) 0.35918(13) 0.87314(11) 0.0330(4) Uani 1.0 8 d .
C6 C 0.90137(10) 0.37940(11) 0.82277(10) 0.0253(4) Uani 1.0 8 d .
C7 C 0.98687(10) 0.38574(12) 0.84962(10) 0.0266(4) Uani 1.0 8 d .
C8 C 1.01569(12) 0.30710(14) 0.89609(12) 0.0387(5) Uani 1.0 8 d .
C9 C 0.99519(10) 0.54498(12) 0.85878(10) 0.0276(4) Uani 1.0 8 d .
C10 C 1.05935(9) 0.55675(11) 0.79934(9) 0.0233(4) Uani 1.0 8 d .
C11 C 1.04528(10) 0.54485(11) 0.72516(10) 0.0254(4) Uani 1.0 8 d .
C12 C 0.96631(10) 0.52296(12) 0.68897(10) 0.0268(4) Uani 1.0 8 d .
C13 C 1.14024(9) 0.58070(11) 0.82736(10) 0.0249(4) Uani 1.0 8 d .
C14 C 1.16532(11) 0.55493(12) 0.90002(11) 0.0308(4) Uani 1.0 8 d .
C15 C 1.24081(11) 0.57757(13) 0.92609(12) 0.0364(5) Uani 1.0 8 d .
C16 C 1.29201(11) 0.62606(13) 0.88070(12) 0.0365(5) Uani 1.0 8 d .
C17 C 1.26756(11) 0.65314(13) 0.80915(12) 0.0367(5) Uani 1.0 8 d .
C18 C 1.19203(11) 0.63132(12) 0.78260(11) 0.0308(4) Uani 1.0 8 d .
C19 C 0.89910(9) 0.35934(11) 0.55876(9) 0.0236(4) Uani 1.0 8 d .
C20 C 0.89896(10) 0.42557(12) 0.50360(9) 0.0271(4) Uani 1.0 8 d .
C21 C 0.83565(10) 0.43171(12) 0.45342(9) 0.0287(4) Uani 1.0 8 d .
C22 C 0.77187(10) 0.37299(12) 0.45772(9) 0.0280(4) Uani 1.0 8 d .
C23 C 0.77400(10) 0.30570(12) 0.51217(10) 0.0294(4) Uani 1.0 8 d .
C24 C 0.83717(10) 0.29826(11) 0.56266(10) 0.0275(4) Uani 1.0 8 d .
C25 C 0.70020(12) 0.38393(16) 0.40712(12) 0.0418(5) Uani 1.0 8 d .
H2 H 0.7906 0.4267 0.6743 0.0367 Uiso 1.0 8 calc R
H3 H 0.6886 0.3899 0.7595 0.0422 Uiso 1.0 8 calc R
H4 H 0.7195 0.3465 0.8834 0.0440 Uiso 1.0 8 calc R
H5 H 0.8514 0.3434 0.9243 0.0396 Uiso 1.0 8 calc R
H7 H 1.0219 0.3918 0.8039 0.0319 Uiso 1.0 8 calc R
H9A H 0.9997 0.5933 0.8968 0.0331 Uiso 1.0 8 calc R
H9B H 0.9425 0.5503 0.8340 0.0331 Uiso 1.0 8 calc R
H11 H 1.0895 0.5508 0.6918 0.0304 Uiso 1.0 8 calc R
H12A H 0.9243 0.5591 0.7134 0.0322 Uiso 1.0 8 calc R
H12B H 0.9682 0.5392 0.6344 0.0322 Uiso 1.0 8 calc R
H14 H 1.1306 0.5217 0.9318 0.0369 Uiso 1.0 8 calc R
H15 H 1.2573 0.5595 0.9755 0.0437 Uiso 1.0 8 calc R
H16 H 1.3437 0.6407 0.8985 0.0438 Uiso 1.0 8 calc R
H17 H 1.3025 0.6868 0.7780 0.0441 Uiso 1.0 8 calc R
H18 H 1.1755 0.6510 0.7337 0.0370 Uiso 1.0 8 calc R
H20 H 0.9420 0.4663 0.5003 0.0325 Uiso 1.0 8 calc R
H21 H 0.8358 0.4767 0.4155 0.0345 Uiso 1.0 8 calc R
H23 H 0.7315 0.2642 0.5148 0.0353 Uiso 1.0 8 calc R
H24 H 0.8381 0.2520 0.5994 0.0330 Uiso 1.0 8 calc R
H25A H 0.6617 0.3368 0.4181 0.0502 Uiso 1.0 8 calc R
H25B H 0.6757 0.4420 0.4166 0.0502 Uiso 1.0 8 calc R
H25C H 0.7166 0.3802 0.3537 0.0502 Uiso 1.0 8 calc R

loop_
_atom_site_aniso_label
_atom_site_aniso_U_11
_atom_site_aniso_U_22
_atom_site_aniso_U_33
_atom_site_aniso_U_12
_atom_site_aniso_U_13
_atom_site_aniso_U_23
S1 0.0228(2) 0.0253(3) 0.0261(3) -0.00040(16) -0.00093(15) 0.00100(16)
F1 0.0808(10) 0.0279(7) 0.0717(10) 0.0044(7) -0.0239(8) 0.0033(7)
F2 0.0671(9) 0.0598(9) 0.0400(7) -0.0070(7) -0.0050(6) 0.0250(7)
F3 0.0420(7) 0.0577(9) 0.0684(10) 0.0085(6) -0.0180(6) 0.0169(7)
O1 0.0349(7) 0.0312(7) 0.0235(6) -0.0068(6) -0.0006(5) 0.0001(5)
O2 0.0360(7) 0.0273(7) 0.0370(8) 0.0042(6) -0.0045(6) 0.0036(6)
O3 0.0240(6) 0.0402(8) 0.0359(7) -0.0026(6) 0.0032(5) -0.0008(6)
N1 0.0256(7) 0.0244(7) 0.0239(7) -0.0043(6) -0.0002(6) 0.0006(6)
C1 0.0247(8) 0.0221(8) 0.0279(9) -0.0030(7) 0.0010(7) -0.0007(7)
C2 0.0268(9) 0.0290(10) 0.0359(10) 0.0007(7) -0.0036(7) -0.0004(8)
C3 0.0237(9) 0.0317(10) 0.0501(12) -0.0011(8) 0.0004(8) -0.0046(9)
C4 0.0307(9) 0.0345(10) 0.0449(11) -0.0072(8) 0.0109(8) -0.0037(9)
C5 0.0349(10) 0.0331(10) 0.0310(10) -0.0057(8) 0.0053(8) 0.0014(8)
C6 0.0251(8) 0.0213(8) 0.0294(9) -0.0019(7) 0.0017(7) -0.0005(7)
C7 0.0282(9) 0.0263(9) 0.0254(8) -0.0008(7) -0.0001(7) 0.0015(7)
C8 0.0410(11) 0.0352(11) 0.0399(11) -0.0003(9) -0.0076(9) 0.0074(9)
C9 0.0270(8) 0.0280(9) 0.0278(9) -0.0004(7) 0.0028(7) -0.0027(7)
C10 0.0235(8) 0.0171(8) 0.0292(9) 0.0013(6) 0.0016(6) -0.0007(6)
C11 0.0249(8) 0.0218(9) 0.0294(9) -0.0016(7) 0.0029(7) 0.0006(7)
C12 0.0298(9) 0.0235(9) 0.0271(9) -0.0008(7) -0.0023(7) 0.0033(7)
C13 0.0240(8) 0.0201(8) 0.0306(9) 0.0010(7) 0.0004(7) -0.0052(7)
C14 0.0306(9) 0.0270(9) 0.0348(10) 0.0004(8) -0.0029(7) -0.0009(7)
C15 0.0344(10) 0.0326(10) 0.0422(11) 0.0075(8) -0.0105(8) -0.0060(8)
C16 0.0223(9) 0.0334(11) 0.0538(12) 0.0028(8) -0.0037(8) -0.0164(9)
C17 0.0279(9) 0.0344(10) 0.0479(12) -0.0067(8) 0.0084(8) -0.0118(9)
C18 0.0301(9) 0.0294(10) 0.0331(9) -0.0026(7) 0.0037(7) -0.0058(8)
C19 0.0234(8) 0.0255(9) 0.0219(8) 0.0005(7) 0.0007(6) -0.0017(7)
C20 0.0275(8) 0.0290(9) 0.0249(8) -0.0044(7) 0.0053(7) 0.0014(7)
C21 0.0335(9) 0.0313(10) 0.0214(8) 0.0027(8) 0.0037(7) 0.0038(7)
C22 0.0283(9) 0.0314(9) 0.0243(9) 0.0043(7) -0.0010(7) -0.0038(7)
C23 0.0285(9) 0.0271(9) 0.0326(10) -0.0055(7) -0.0015(7) -0.0008(7)
C24 0.0312(9) 0.0241(9) 0.0272(9) -0.0033(7) -0.0011(7) 0.0029(7)
C25 0.0366(11) 0.0511(13) 0.0377(11) 0.0013(10) -0.0098(8) 0.0036(9)

loop_
_atom_type_symbol
_atom_type_description
_atom_type_scat_dispersion_real
_atom_type_scat_dispersion_imag
_atom_type_scat_source
C C 0.0033 0.0016
;
International Tables for Crystallography
(1992, Vol. C, Tables 4.2.6.8 and 6.1.1.4)
;
H H 0.0000 0.0000
;
International Tables for Crystallography
(1992, Vol. C, Table 6.1.1.4)
;
F F 0.0171 0.0103
;
International Tables for Crystallography
(1992, Vol. C, Tables 4.2.6.8 and 6.1.1.4)
;
N N 0.0061 0.0033
;
International Tables for Crystallography
(1992, Vol. C, Tables 4.2.6.8 and 6.1.1.4)
;
O O 0.0106 0.0060
;
International Tables for Crystallography
(1992, Vol. C, Tables 4.2.6.8 and 6.1.1.4)
;
S S 0.1246 0.1234
;
International Tables for Crystallography
(1992, Vol. C, Tables 4.2.6.8 and 6.1.1.4)
;

loop_
_geom_angle_atom_site_label_1
_geom_angle_atom_site_label_2
_geom_angle_atom_site_label_3
_geom_angle
_geom_angle_publ_flag
O2 S1 O3 120.71(8) yes
O2 S1 N1 107.08(8) yes
O2 S1 C19 108.23(8) yes
O3 S1 N1 105.46(8) yes
O3 S1 C19 108.17(8) yes
N1 S1 C19 106.33(8) yes
C7 O1 C9 114.21(13) yes
S1 N1 C1 120.11(12) yes
S1 N1 C12 119.24(12) yes
C1 N1 C12 118.32(14) yes
N1 C1 C2 119.82(16) yes
N1 C1 C6 119.44(14) yes
C2 C1 C6 120.58(16) yes
C1 C2 C3 119.82(18) yes
C2 C3 C4 119.96(18) yes
C3 C4 C5 120.36(18) yes
C4 C5 C6 120.58(18) yes
C1 C6 C5 118.65(16) yes
C1 C6 C7 119.59(15) yes
C5 C6 C7 121.46(16) yes
O1 C7 C6 112.11(14) yes
O1 C7 C8 104.57(15) yes
C6 C7 C8 114.91(15) yes
F1 C8 F2 107.53(18) yes
F1 C8 F3 107.12(17) yes
F1 C8 C7 111.31(17) yes
F2 C8 F3 106.12(17) yes
F2 C8 C7 114.31(17) yes
F3 C8 C7 110.08(17) yes
O1 C9 C10 113.11(14) yes
C9 C10 C11 122.09(15) yes
C9 C10 C13 116.84(14) yes
C11 C10 C13 121.05(15) yes
C10 C11 C12 126.58(16) yes
N1 C12 C11 112.76(14) yes
C10 C13 C14 120.61(15) yes
C10 C13 C18 120.94(16) yes
C14 C13 C18 118.43(16) yes
C13 C14 C15 120.48(17) yes
C14 C15 C16 120.51(19) yes
C15 C16 C17 119.63(18) yes
C16 C17 C18 120.38(18) yes
C13 C18 C17 120.54(18) yes
S1 C19 C20 120.01(13) yes
S1 C19 C24 119.32(13) yes
C20 C19 C24 120.47(15) yes
C19 C20 C21 119.51(16) yes
C20 C21 C22 121.02(16) yes
C21 C22 C23 118.62(16) yes
C21 C22 C25 121.00(17) yes
C23 C22 C25 120.33(17) yes
C22 C23 C24 121.11(16) yes
C19 C24 C23 119.22(16) yes
C1 C2 H2 120.090 no
C3 C2 H2 120.091 no
C2 C3 H3 120.018 no
C4 C3 H3 120.024 no
C3 C4 H4 119.819 no
C5 C4 H4 119.825 no
C4 C5 H5 119.720 no
C6 C5 H5 119.704 no
O1 C7 H7 108.336 no
C6 C7 H7 108.337 no
C8 C7 H7 108.336 no
O1 C9 H9A 108.959 no
O1 C9 H9B 108.948 no
C10 C9 H9A 108.961 no
C10 C9 H9B 108.964 no
H9A C9 H9B 107.762 no
C10 C11 H11 116.701 no
C12 C11 H11 116.719 no
N1 C12 H12A 109.040 no
N1 C12 H12B 109.041 no
C11 C12 H12A 109.030 no
C11 C12 H12B 109.035 no
H12A C12 H12B 107.819 no
C13 C14 H14 119.767 no
C15 C14 H14 119.756 no
C14 C15 H15 119.748 no
C16 C15 H15 119.738 no
C15 C16 H16 120.184 no
C17 C16 H16 120.182 no
C16 C17 H17 119.810 no
C18 C17 H17 119.807 no
C13 C18 H18 119.732 no
C17 C18 H18 119.728 no
C19 C20 H20 120.245 no
C21 C20 H20 120.243 no
C20 C21 H21 119.489 no
C22 C21 H21 119.490 no
C22 C23 H23 119.442 no
C24 C23 H23 119.446 no
C19 C24 H24 120.397 no
C23 C24 H24 120.385 no
C22 C25 H25A 109.477 no
C22 C25 H25B 109.476 no
C22 C25 H25C 109.470 no
H25A C25 H25B 109.473 no
H25A C25 H25C 109.459 no
H25B C25 H25C 109.472 no

loop_
_geom_bond_atom_site_label_1
_geom_bond_atom_site_label_2
_geom_bond_distance
_geom_bond_publ_flag
S1 O2 1.4307(14) yes
S1 O3 1.4359(13) yes
S1 N1 1.6417(15) yes
S1 C19 1.7669(16) yes
F1 C8 1.330(3) yes
F2 C8 1.335(3) yes
F3 C8 1.345(3) yes
O1 C7 1.423(3) yes
O1 C9 1.443(3) yes
N1 C1 1.445(3) yes
N1 C12 1.488(3) yes
C1 C2 1.396(3) yes
C1 C6 1.398(3) yes
C2 C3 1.390(3) yes
C3 C4 1.384(3) yes
C4 C5 1.388(3) yes
C5 C6 1.399(3) yes
C6 C7 1.516(3) yes
C7 C8 1.517(3) yes
C9 C10 1.512(3) yes
C10 C11 1.336(3) yes
C10 C13 1.491(3) yes
C11 C12 1.509(3) yes
C13 C14 1.399(3) yes
C13 C18 1.399(3) yes
C14 C15 1.392(3) yes
C15 C16 1.382(3) yes
C16 C17 1.384(3) yes
C17 C18 1.392(3) yes
C19 C20 1.390(3) yes
C19 C24 1.391(3) yes
C20 C21 1.385(3) yes
C21 C22 1.392(3) yes
C22 C23 1.393(3) yes
C22 C25 1.506(3) yes
C23 C24 1.388(3) yes
C2 H2 0.950 no
C3 H3 0.950 no
C4 H4 0.950 no
C5 H5 0.950 no
C7 H7 1.000 no
C9 H9A 0.990 no
C9 H9B 0.990 no
C11 H11 0.950 no
C12 H12A 0.990 no
C12 H12B 0.990 no
C14 H14 0.950 no
C15 H15 0.950 no
C16 H16 0.950 no
C17 H17 0.950 no
C18 H18 0.950 no
C20 H20 0.950 no
C21 H21 0.950 no
C23 H23 0.950 no
C24 H24 0.950 no
C25 H25A 0.980 no
C25 H25B 0.980 no
C25 H25C 0.980 no

loop_
_geom_contact_atom_site_label_1
_geom_contact_atom_site_label_2
_geom_contact_distance
_geom_contact_publ_flag
_geom_contact_site_symmetry_2
S1 C2 3.4110(18) no .
S1 C11 3.4932(18) no .
F1 O1 3.5200(19) no .
F1 O2 3.554(2) no .
F1 C5 3.341(3) no .
F1 C6 2.874(3) no .
F2 O1 2.687(2) no .
F2 C5 3.047(3) no .
F2 C6 3.097(3) no .
F3 O1 2.7538(19) no .
O1 C1 3.400(2) no .
O1 C5 3.124(3) no .
O1 C11 3.371(3) no .
O1 C13 3.222(2) no .
O1 C14 3.128(3) no .
O2 C1 2.933(2) no .
O2 C6 3.479(3) no .
O2 C24 2.943(2) no .
O3 C11 3.171(3) no .
O3 C12 2.825(3) no .
O3 C20 2.988(2) no .
N1 C7 2.858(3) no .
N1 C9 3.468(3) no .
N1 C10 3.284(3) no .
N1 C20 3.466(3) no .
N1 C24 3.542(3) no .
C1 C4 2.775(3) no .
C1 C9 3.462(3) no .
C1 C11 3.500(3) no .
C1 C19 3.397(3) no .
C2 C5 2.779(3) no .
C2 C12 3.301(3) no .
C2 C19 3.412(3) no .
C2 C24 3.342(3) no .
C3 C6 2.799(3) no .
C5 C8 3.091(3) no .
C6 C9 3.017(3) no .
C6 C12 3.374(3) no .
C7 C10 2.982(3) no .
C7 C11 3.388(3) no .
C7 C12 3.514(3) no .
C9 C12 3.040(3) no .
C9 C14 2.955(3) no .
C11 C18 2.967(3) no .
C12 C19 3.546(3) no .
C13 C16 2.803(3) no .
C14 C17 2.773(3) no .
C15 C18 2.771(3) no .
C19 C22 2.787(3) no .
C20 C23 2.774(3) no .
C21 C24 2.778(3) no .
F1 C11 3.272(3) no 7_746
F1 C12 3.293(3) no 7_746
F2 C19 3.254(3) no 3_555
F2 C24 3.355(3) no 3_555
F3 C16 3.415(3) no 2_745
F3 C23 3.337(3) no 8_556
O2 C9 3.460(3) no 7_746
O2 C10 3.345(3) no 7_746
O2 C13 3.467(2) no 7_746
O3 C20 3.357(3) no 5_766
O3 C21 3.402(3) no 5_766
C9 O2 3.460(3) no 7_756
C9 C25 3.558(3) no 4_665
C10 O2 3.345(3) no 7_756
C11 F1 3.272(3) no 7_756
C12 F1 3.293(3) no 7_756
C12 C16 3.535(3) no 8_456
C13 O2 3.467(2) no 7_756
C15 C21 3.441(3) no 8_556
C15 C24 3.577(3) no 7_756
C16 F3 3.415(3) no 2_755
C16 C12 3.535(3) no 8_556
C16 C23 3.476(3) no 7_756
C16 C24 3.525(3) no 7_756
C17 C24 3.597(3) no 7_756
C19 F2 3.254(3) no 3_554
C20 O3 3.357(3) no 5_766
C21 O3 3.402(3) no 5_766
C21 C15 3.441(3) no 8_456
C23 F3 3.337(3) no 8_456
C23 C16 3.476(3) no 7_746
C24 F2 3.355(3) no 3_554
C24 C15 3.577(3) no 7_746
C24 C16 3.525(3) no 7_746
C24 C17 3.597(3) no 7_746
C25 C9 3.558(3) no 4_664
S1 H2 3.3476 no .
S1 H7 3.2113 no .
S1 H12A 3.4734 no .
S1 H12B 2.7351 no .
S1 H20 2.8451 no .
S1 H24 2.8335 no .
F1 H5 3.2327 no .
F1 H7 2.6440 no .
F2 H5 2.4262 no .
F2 H7 3.2113 no .
F3 H7 2.4845 no .
F3 H14 3.2423 no .
O1 H5 3.0885 no .
O1 H14 2.4616 no .
O2 H7 3.1706 no .
O2 H24 2.5794 no .
O3 H11 2.9571 no .
O3 H12B 2.5949 no .
O3 H20 2.6501 no .
N1 H2 2.6272 no .
N1 H7 2.3553 no .
N1 H9B 3.0517 no .
N1 H11 3.0573 no .
N1 H20 3.4851 no .
C1 H3 3.2692 no .
C1 H5 3.2650 no .
C1 H7 2.5496 no .
C1 H9B 2.8724 no .
C1 H12A 2.5322 no .
C1 H12B 3.2069 no .
C1 H24 3.5345 no .
C2 H4 3.2585 no .
C2 H12A 3.0559 no .
C2 H24 3.2742 no .
C3 H5 3.2589 no .
C4 H2 3.2591 no .
C5 H3 3.2615 no .
C5 H7 3.3351 no .
C5 H9B 3.4275 no .
C6 H2 3.2827 no .
C6 H4 3.2758 no .
C6 H9B 2.6710 no .
C6 H12A 3.3400 no .
C7 H5 2.7039 no .
C7 H9A 3.2393 no .
C7 H9B 2.6012 no .
C7 H14 3.4803 no .
C8 H5 2.8588 no .
C9 H7 2.5393 no .
C9 H11 3.3343 no .
C9 H12A 2.8264 no .
C9 H14 2.6363 no .
C10 H7 2.5630 no .
C10 H12A 2.7277 no .
C10 H12B 3.2884 no .
C10 H14 2.6693 no .
C10 H18 2.6753 no .
C11 H7 2.7159 no .
C11 H9A 3.1944 no .
C11 H9B 2.5778 no .
C11 H18 2.7149 no .
C12 H2 3.3008 no .
C12 H7 2.9746 no .
C12 H9B 2.6107 no .
C12 H20 3.4454 no .
C13 H7 3.4951 no .
C13 H9A 2.6663 no .
C13 H9B 3.3579 no .
C13 H11 2.5683 no .
C13 H15 3.2775 no .
C13 H17 3.2786 no .
C14 H9A 2.8453 no .
C14 H16 3.2659 no .
C14 H18 3.2640 no .
C15 H17 3.2479 no .
C16 H14 3.2619 no .
C16 H18 3.2625 no .
C17 H15 3.2479 no .
C18 H11 2.6427 no .
C18 H14 3.2643 no .
C18 H16 3.2666 no .
C19 H2 2.9111 no .
C19 H12B 3.2319 no .
C19 H21 3.2537 no .
C19 H23 3.2540 no .
C20 H2 3.5084 no .
C20 H12B 3.0917 no .
C20 H24 3.2722 no .
C21 H23 3.2533 no .
C21 H25A 3.3142 no .
C21 H25B 2.7707 no .
C21 H25C 2.7707 no .
C22 H20 3.2733 no .
C22 H24 3.2790 no .
C23 H2 3.3917 no .
C23 H21 3.2537 no .
C23 H25A 2.5525 no .
C23 H25B 3.1232 no .
C23 H25C 3.1521 no .
C24 H2 2.8627 no .
C24 H20 3.2714 no .
C25 H21 2.6772 no .
C25 H23 2.6645 no .
H2 H3 2.3415 no .
H2 H12A 3.0814 no .
H2 H12B 3.5037 no .
H2 H24 3.0465 no .
H3 H4 2.3314 no .
H4 H5 2.3319 no .
H7 H9A 3.4644 no .
H7 H9B 2.7845 no .
H7 H11 3.3003 no .
H7 H12A 3.4011 no .
H7 H14 3.4945 no .
H9A H12A 3.4994 no .
H9A H14 2.5269 no .
H9B H11 3.5125 no .
H9B H12A 2.1443 no .
H9B H12B 3.5359 no .
H11 H12A 2.8067 no .
H11 H12B 2.2825 no .
H11 H18 2.2154 no .
H12B H20 2.6348 no .
H14 H15 2.3347 no .
H15 H16 2.3307 no .
H16 H17 2.3335 no .
H17 H18 2.3355 no .
H20 H21 2.3313 no .
H21 H25B 2.7423 no .
H21 H25C 2.7024 no .
H23 H24 2.3359 no .
H23 H25A 2.3355 no .
H23 H25B 3.3180 no .
H23 H25C 3.3339 no .
F1 H11 3.2413 no 7_746
F1 H12A 3.1534 no 7_746
F1 H12B 2.9299 no 7_746
F1 H16 3.0156 no 2_745
F2 H9A 2.9006 no 5_767
F2 H24 3.4917 no 3_555
F3 H3 3.5113 no 8_556
F3 H16 2.7826 no 2_745
F3 H17 3.4080 no 2_745
F3 H23 2.7789 no 8_556
F3 H25A 3.3036 no 8_556
O1 H25B 3.3089 no 4_665
O2 H9A 2.9032 no 7_746
O2 H9B 3.5986 no 7_746
O3 H3 3.4890 no 8_556
O3 H4 3.0492 no 8_556
O3 H20 2.7022 no 5_766
O3 H21 2.7862 no 5_766
C3 H17 3.2469 no 7_746
C3 H21 3.4629 no 4_665
C4 H15 3.3142 no 5_767
C4 H21 3.1467 no 4_665
C4 H23 3.5104 no 3_555
C4 H25B 3.3548 no 4_665
C5 H15 3.3489 no 5_767
C5 H23 3.5971 no 3_555
C5 H25B 3.0997 no 4_665
C6 H25B 3.4098 no 4_665
C8 H16 3.4442 no 2_745
C9 H25A 3.3481 no 4_665
C9 H25B 3.0539 no 4_665
C10 H3 3.4784 no 8_556
C11 H3 3.3650 no 8_556
C11 H21 3.1949 no 5_766
C12 H16 3.1229 no 8_456
C13 H2 3.4301 no 8_556
C13 H3 3.3517 no 8_556
C13 H24 2.9039 no 7_756
C14 H2 3.1411 no 8_556
C14 H5 3.4563 no 5_767
C14 H24 2.9666 no 7_756
C15 H2 2.9944 no 8_556
C15 H4 3.5980 no 5_767
C15 H5 3.2755 no 5_767
C15 H21 3.5494 no 8_556
C15 H23 3.0310 no 7_756
C15 H24 2.9753 no 7_756
C16 H2 3.1524 no 8_556
C16 H12A 2.9481 no 8_556
C16 H12B 3.2484 no 8_556
C16 H23 2.8018 no 7_756
C16 H24 2.9154 no 7_756
C17 H2 3.4424 no 8_556
C17 H12A 3.0170 no 8_556
C17 H23 3.5153 no 7_756
C17 H24 2.8190 no 7_756
C17 H25C 2.9156 no 5_766
C18 H2 3.5785 no 8_556
C18 H24 2.8013 no 7_756
C18 H25C 2.8493 no 5_766
C20 H11 3.4567 no 5_766
C20 H12B 3.3386 no 5_766
C20 H15 3.1429 no 8_456
C20 H20 3.1316 no 5_766
C21 H11 2.8574 no 5_766
C21 H15 2.6455 no 8_456
C21 H18 3.5191 no 5_766
C22 H5 3.5698 no 3_554
C22 H15 3.0531 no 8_456
C22 H18 3.4949 no 5_766
C23 H4 3.3470 no 3_554
C23 H5 3.0193 no 3_554
C23 H16 3.5418 no 7_746
C24 H5 3.2424 no 3_554
C25 H4 3.5084 no 3_554
C25 H9A 3.3831 no 4_664
C25 H9B 2.8966 no 4_664
C25 H15 3.4871 no 8_456
C25 H17 3.4210 no 5_766
C25 H18 3.2801 no 5_766
H2 C13 3.4301 no 8_456
H2 C14 3.1411 no 8_456
H2 C15 2.9944 no 8_456
H2 C16 3.1524 no 8_456
H2 C17 3.4424 no 8_456
H2 C18 3.5785 no 8_456
H2 H14 3.5719 no 8_456
H2 H15 3.3515 no 8_456
H2 H16 3.5791 no 8_456
H3 F3 3.5113 no 8_456
H3 O3 3.4890 no 8_456
H3 C10 3.4784 no 8_456
H3 C11 3.3650 no 8_456
H3 C13 3.3517 no 8_456
H3 H7 3.0169 no 8_456
H3 H11 3.0617 no 8_456
H3 H17 3.1301 no 7_746
H3 H21 3.4219 no 4_665
H4 O3 3.0492 no 8_456
H4 C15 3.5980 no 5_767
H4 C23 3.3470 no 3_555
H4 C25 3.5084 no 3_555
H4 H15 2.8800 no 5_767
H4 H21 2.8745 no 4_665
H4 H23 2.8536 no 3_555
H4 H25A 2.9882 no 3_555
H4 H25C 3.4517 no 3_555
H5 C14 3.4563 no 5_767
H5 C15 3.2755 no 5_767
H5 C22 3.5698 no 3_555
H5 C23 3.0193 no 3_555
H5 C24 3.2424 no 3_555
H5 H14 3.2562 no 5_767
H5 H15 2.9283 no 5_767
H5 H23 3.0363 no 3_555
H5 H24 3.4028 no 3_555
H5 H25B 3.2654 no 4_665
H7 H3 3.0169 no 8_556
H9A F2 2.9006 no 5_767
H9A O2 2.9032 no 7_756
H9A C25 3.3831 no 4_665
H9A H25A 2.9338 no 4_665
H9A H25B 3.0162 no 4_665
H9B O2 3.5986 no 7_756
H9B C25 2.8966 no 4_665
H9B H25A 2.8534 no 4_665
H9B H25B 2.4641 no 4_665
H9B H25C 2.8943 no 4_665
H11 F1 3.2413 no 7_756
H11 C20 3.4567 no 5_766
H11 C21 2.8574 no 5_766
H11 H3 3.0617 no 8_556
H11 H20 3.4264 no 5_766
H11 H21 2.3031 no 5_766
H11 H25C 3.5144 no 5_766
H12A F1 3.1534 no 7_756
H12A C16 2.9481 no 8_456
H12A C17 3.0170 no 8_456
H12A H16 2.6845 no 8_456
H12A H17 2.8122 no 8_456
H12A H25C 3.5381 no 4_665
H12B F1 2.9299 no 7_756
H12B C16 3.2484 no 8_456
H12B C20 3.3386 no 5_766
H12B H16 2.6546 no 8_456
H12B H20 2.8089 no 5_766
H12B H21 3.4196 no 5_766
H14 H2 3.5719 no 8_556
H14 H5 3.2562 no 5_767
H14 H24 3.5482 no 7_756
H14 H25B 3.0173 no 8_556
H15 C4 3.3142 no 5_767
H15 C5 3.3489 no 5_767
H15 C20 3.1429 no 8_556
H15 C21 2.6455 no 8_556
H15 C22 3.0531 no 8_556
H15 C25 3.4871 no 8_556
H15 H2 3.3515 no 8_556
H15 H4 2.8800 no 5_767
H15 H5 2.9283 no 5_767
H15 H20 3.4344 no 8_556
H15 H21 2.6392 no 8_556
H15 H23 3.0910 no 7_756
H15 H24 3.5625 no 7_756
H15 H25B 2.9336 no 8_556
H16 F1 3.0156 no 2_755
H16 F3 2.7826 no 2_755
H16 C8 3.4442 no 2_755
H16 C12 3.1229 no 8_556
H16 C23 3.5418 no 7_756
H16 H2 3.5791 no 8_556
H16 H12A 2.6845 no 8_556
H16 H12B 2.6546 no 8_556
H16 H20 3.5743 no 8_556
H16 H23 2.7153 no 7_756
H16 H24 3.4857 no 7_756
H17 F3 3.4080 no 2_755
H17 C3 3.2469 no 7_756
H17 C25 3.4210 no 5_766
H17 H3 3.1301 no 7_756
H17 H12A 2.8122 no 8_556
H17 H24 3.3448 no 7_756
H17 H25A 3.5142 no 5_766
H17 H25C 2.5427 no 5_766
H18 C21 3.5191 no 5_766
H18 C22 3.4949 no 5_766
H18 C25 3.2801 no 5_766
H18 H21 3.2546 no 5_766
H18 H24 3.3097 no 7_756
H18 H25C 2.4214 no 5_766
H20 O3 2.7022 no 5_766
H20 C20 3.1316 no 5_766
H20 H11 3.4264 no 5_766
H20 H12B 2.8089 no 5_766
H20 H15 3.4344 no 8_456
H20 H16 3.5743 no 8_456
H20 H20 2.1992 no 5_766
H21 O3 2.7862 no 5_766
H21 C3 3.4629 no 4_664
H21 C4 3.1467 no 4_664
H21 C11 3.1949 no 5_766
H21 C15 3.5494 no 8_456
H21 H3 3.4219 no 4_664
H21 H4 2.8745 no 4_664
H21 H11 2.3031 no 5_766
H21 H12B 3.4196 no 5_766
H21 H15 2.6392 no 8_456
H21 H18 3.2546 no 5_766
H23 F3 2.7789 no 8_456
H23 C4 3.5104 no 3_554
H23 C5 3.5971 no 3_554
H23 C15 3.0310 no 7_746
H23 C16 2.8018 no 7_746
H23 C17 3.5153 no 7_746
H23 H4 2.8536 no 3_554
H23 H5 3.0363 no 3_554
H23 H15 3.0910 no 7_746
H23 H16 2.7153 no 7_746
H24 F2 3.4917 no 3_554
H24 C13 2.9039 no 7_746
H24 C14 2.9666 no 7_746
H24 C15 2.9753 no 7_746
H24 C16 2.9154 no 7_746
H24 C17 2.8190 no 7_746
H24 C18 2.8013 no 7_746
H24 H5 3.4028 no 3_554
H24 H14 3.5482 no 7_746
H24 H15 3.5625 no 7_746
H24 H16 3.4857 no 7_746
H24 H17 3.3448 no 7_746
H24 H18 3.3097 no 7_746
H25A F3 3.3036 no 8_456
H25A C9 3.3481 no 4_664
H25A H4 2.9882 no 3_554
H25A H9A 2.9338 no 4_664
H25A H9B 2.8534 no 4_664
H25A H17 3.5142 no 5_766
H25B O1 3.3089 no 4_664
H25B C4 3.3548 no 4_664
H25B C5 3.0997 no 4_664
H25B C6 3.4098 no 4_664
H25B C9 3.0539 no 4_664
H25B H5 3.2654 no 4_664
H25B H9A 3.0162 no 4_664
H25B H9B 2.4641 no 4_664
H25B H14 3.0173 no 8_456
H25B H15 2.9336 no 8_456
H25C C17 2.9156 no 5_766
H25C C18 2.8493 no 5_766
H25C H4 3.4517 no 3_554
H25C H9B 2.8943 no 4_664
H25C H11 3.5144 no 5_766
H25C H12A 3.5381 no 4_664
H25C H17 2.5427 no 5_766
H25C H18 2.4214 no 5_766

loop_
_geom_torsion_atom_site_label_1
_geom_torsion_atom_site_label_2
_geom_torsion_atom_site_label_3
_geom_torsion_atom_site_label_4
_geom_torsion
_geom_torsion_publ_flag
O2 S1 N1 C1 -40.54(12) no
O2 S1 N1 C12 157.07(9) no
O2 S1 C19 C20 -162.30(11) no
O2 S1 C19 C24 22.82(14) no
O3 S1 N1 C1 -170.28(10) no
O3 S1 N1 C12 27.33(12) no
O3 S1 C19 C20 -29.91(14) no
O3 S1 C19 C24 155.21(11) no
N1 S1 C19 C20 82.95(12) no
N1 S1 C19 C24 -91.93(12) no
C19 S1 N1 C1 74.99(12) no
C19 S1 N1 C12 -87.39(11) no
C7 O1 C9 C10 -63.87(17) no
C9 O1 C7 C6 -69.61(16) no
C9 O1 C7 C8 165.27(11) no
S1 N1 C1 C2 -79.47(17) no
S1 N1 C1 C6 105.13(15) no
S1 N1 C12 C11 -89.37(14) no
C1 N1 C12 C11 107.93(15) no
C12 N1 C1 C2 83.08(18) no
C12 N1 C1 C6 -92.33(17) no
N1 C1 C2 C3 -178.13(14) no
N1 C1 C6 C5 177.47(13) no
N1 C1 C6 C7 3.7(3) no
C2 C1 C6 C5 2.1(3) no
C2 C1 C6 C7 -171.71(14) no
C6 C1 C2 C3 -2.8(3) no
C1 C2 C3 C4 1.2(3) no
C2 C3 C4 C5 1.1(3) no
C3 C4 C5 C6 -1.7(3) no
C4 C5 C6 C1 0.1(3) no
C4 C5 C6 C7 173.84(16) no
C1 C6 C7 O1 104.90(17) no
C1 C6 C7 C8 -135.89(15) no
C5 C6 C7 O1 -68.7(2) no
C5 C6 C7 C8 50.5(3) no
O1 C7 C8 F1 174.60(14) no
O1 C7 C8 F2 52.54(19) no
O1 C7 C8 F3 -66.77(18) no
C6 C7 C8 F1 51.3(2) no
C6 C7 C8 F2 -70.8(2) no
C6 C7 C8 F3 169.89(14) no
O1 C9 C10 C11 100.56(17) no
O1 C9 C10 C13 -78.26(17) no
C9 C10 C11 C12 2.9(3) no
C9 C10 C13 C14 28.1(3) no
C9 C10 C13 C18 -150.20(14) no
C11 C10 C13 C14 -150.71(15) no
C11 C10 C13 C18 31.0(3) no
C13 C10 C11 C12 -178.29(14) no
C10 C11 C12 N1 -79.2(2) no
C10 C13 C14 C15 -179.85(14) no
C10 C13 C18 C17 -179.80(14) no
C14 C13 C18 C17 1.8(3) no
C18 C13 C14 C15 -1.5(3) no
C13 C14 C15 C16 0.2(3) no
C14 C15 C16 C17 0.8(3) no
C15 C16 C17 C18 -0.4(3) no
C16 C17 C18 C13 -0.9(3) no
S1 C19 C20 C21 -173.34(11) no
S1 C19 C24 C23 173.04(11) no
C20 C19 C24 C23 -1.8(3) no
C24 C19 C20 C21 1.5(3) no
C19 C20 C21 C22 0.5(3) no
C20 C21 C22 C23 -2.0(3) no
C20 C21 C22 C25 175.30(14) no
C21 C22 C23 C24 1.7(3) no
C25 C22 C23 C24 -175.66(15) no
C22 C23 C24 C19 0.2(3) no
